data_4341813
loop_
_publ_author_name
'Chen, Xiang-Yi'
'Wei, Rong-Jia'
'Zheng, Lan-Sun'
'Tao, Jun'

_publ_section_title
;
 Valence Tautomeric Transitions of Three One-Dimensional Cobalt Complexes.
;
_journal_name_full 'Inorganic chemistry'
_journal_page_first 141125084744006
_journal_paper_doi 10.1021/ic502471v
_journal_year 2014
_chemical_formula_moiety 'C44 H52 Co N2 O4'
_chemical_formula_sum 'C44 H52 Co N2 O4'
_chemical_formula_weight 731.81
_space_group_crystal_system triclinic
_space_group_IT_number 2
_space_group_name_Hall '-P 1'
_space_group_name_H-M_alt 'P -1'
_symmetry_space_group_name_Hall '-P 1'
_symmetry_space_group_name_H-M 'P -1'
_atom_sites_solution_hydrogens geom
_atom_sites_solution_primary direct
_atom_sites_solution_secondary difmap
_cell_angle_alpha 101.638(7)
_cell_angle_beta 96.941(7)
_cell_angle_gamma 101.291(6)
_cell_formula_units_Z 3
_cell_length_a 15.1825(12)
_cell_length_b 15.2340(11)
_cell_length_c 16.6588(14)
_cell_measurement_reflns_used 3423
_cell_measurement_temperature 100(2)
_cell_measurement_theta_max 60.8740
_cell_measurement_theta_min 4.3500
_cell_volume 3648.8(5)
_computing_molecular_graphics
;
O. V. Dolomanov, L. J. Bourhis, R. J. Gildea, J. A. K. Howard and H. Puschmann,
OLEX2: a complete structure solution, refinement and analysis program.
J. Appl. Cryst. (2009). 42, 339-341.
;
_computing_publication_material
;
O. V. Dolomanov, L. J. Bourhis, R. J. Gildea, J. A. K. Howard and H. Puschmann,
OLEX2: a complete structure solution, refinement and analysis program.
J. Appl. Cryst. (2009). 42, 339-341.
;
_computing_structure_refinement
;
SHELXL, G.M. Sheldrick, Acta Cryst.
(2008). A64, 112-122
;
_computing_structure_solution 'J. Appl. Cryst. (2007) 40, 786-790'
_diffrn_ambient_temperature 100(2)
_diffrn_measured_fraction_theta_full 0.993
_diffrn_measured_fraction_theta_max 0.993
_diffrn_measurement_device_type 'SuperNova, Dual, Cu at zero, Atlas'
_diffrn_measurement_method '\w scans'
_diffrn_radiation_monochromator graphite
_diffrn_radiation_type CuK\a
_diffrn_radiation_wavelength 1.54184
_diffrn_reflns_av_R_equivalents 0.1221
_diffrn_reflns_av_unetI/netI 0.1958
_diffrn_reflns_limit_h_max 17
_diffrn_reflns_limit_h_min -17
_diffrn_reflns_limit_k_max 17
_diffrn_reflns_limit_k_min -12
_diffrn_reflns_limit_l_max 18
_diffrn_reflns_limit_l_min -18
_diffrn_reflns_number 21613
_diffrn_reflns_theta_full 61.15
_diffrn_reflns_theta_max 61.15
_diffrn_reflns_theta_min 3.60
_diffrn_source 'fine-focus sealed tube'
_diffrn_standards_decay_% 0
_diffrn_standards_interval_count 0
_diffrn_standards_interval_time 0
_diffrn_standards_number 0
_exptl_absorpt_coefficient_mu 3.038
_exptl_absorpt_correction_T_max 1.00000
_exptl_absorpt_correction_T_min 0.73360
_exptl_absorpt_correction_type multi-scan
_exptl_absorpt_process_details
;
CrysAlisPro, Agilent Technologies,
Version 1.171.36.20 (release 27-06-2012 CrysAlis171 .NET)
(compiled Jul 11 2012,15:38:31)
Empirical absorption correction using spherical harmonics,
 implemented in SCALE3 ABSPACK scaling algorithm.
;
_exptl_crystal_colour dark_green
_exptl_crystal_density_diffrn 0.999
_exptl_crystal_density_method 'not measured'
_exptl_crystal_description BLOCK
_exptl_crystal_F_000 1167
_exptl_crystal_size_max 0.18
_exptl_crystal_size_mid 0.15
_exptl_crystal_size_min 0.03
_platon_squeeze_details
;
Approximately 13% of the unit cell volume comprises a large region of
disordered solvent which could not be modeled as discrete atomic sites.
We employed PLATON SQUEEZE to calculate the contribution to the diffraction
from the solvent region and thereby produced a set of solvent-free diffraction
intensities. SQUEEZE estimated a total count of 177 electrons per unit cell.
According to the final formula which was calculated from TGA combined with 
elemental analysis data, these electrons were assigned to be 4 acetonitrile and 
4 water molecules per unit cell. 
;
_refine_diff_density_max 0.537
_refine_diff_density_min -0.444
_refine_diff_density_rms 0.096
_refine_ls_extinction_method none
_refine_ls_goodness_of_fit_ref 1.024
_refine_ls_hydrogen_treatment mixed
_refine_ls_matrix_type full
_refine_ls_number_parameters 697
_refine_ls_number_reflns 11122
_refine_ls_number_restraints 0
_refine_ls_restrained_S_all 1.024
_refine_ls_R_factor_all 0.1559
_refine_ls_R_factor_gt 0.0982
_refine_ls_shift/su_max 0.000
_refine_ls_shift/su_mean 0.000
_refine_ls_structure_factor_coef Fsqd
_refine_ls_weighting_details 'calc w=1/[\s^2^(Fo^2^)+(0.1140P)^2^+0.0000P] where P=(Fo^2^+2Fc^2^)/3'
_refine_ls_weighting_scheme calc
_refine_ls_wR_factor_gt 0.2482
_refine_ls_wR_factor_ref 0.2785
_reflns_number_gt 5373
_reflns_number_total 11122
_reflns_threshold_expression >2sigma(I)
_cod_data_source_file ic502471v_si_002.cif
_cod_data_source_block 3Sat100K
_cod_database_code 4341813

loop_
_space_group_symop_id
_space_group_symop_operation_xyz
1 'x, y, z'
2 '-x, -y, -z'

loop_
_atom_site_label
_atom_site_type_symbol
_atom_site_fract_x
_atom_site_fract_y
_atom_site_fract_z
_atom_site_U_iso_or_equiv
_atom_site_adp_type
_atom_site_occupancy
_atom_site_symmetry_multiplicity
_atom_site_calc_flag
_atom_site_refinement_flags
Co1 Co 0.17442(7) 0.30545(7) 0.25249(8) 0.0269(3) Uani 1 1 d .
Co2 Co 0.5000 0.0000 0.5000 0.0255(4) Uani 1 2 d S
O1 O 0.2018(3) 0.3726(3) 0.3622(3) 0.0298(12) Uani 1 1 d .
O2 O 0.1528(3) 0.1978(3) 0.2915(3) 0.0274(11) Uani 1 1 d .
O3 O 0.1920(3) 0.4145(3) 0.2119(3) 0.0303(12) Uani 1 1 d .
O4 O 0.1470(3) 0.2408(3) 0.1388(3) 0.0293(11) Uani 1 1 d .
O5 O 0.4030(3) -0.0351(3) 0.4082(3) 0.0244(11) Uani 1 1 d .
O6 O 0.5799(3) 0.0026(3) 0.4218(3) 0.0275(11) Uani 1 1 d .
N1 N 1.0483(4) 0.3082(4) 0.2511(4) 0.0266(14) Uani 1 1 d .
N2 N 0.3015(4) 0.3028(4) 0.2548(4) 0.0264(14) Uani 1 1 d .
N3 N 0.4987(4) 0.1277(3) 0.5033(4) 0.0230(13) Uani 1 1 d .
C1 C 0.9834(5) 0.2305(5) 0.2176(5) 0.0325(18) Uani 1 1 d .
H1 H 1.0009 0.1766 0.1958 0.039 Uiso 1 1 calc R
C2 C 0.8931(5) 0.2289(5) 0.2150(5) 0.0311(17) Uani 1 1 d .
H2 H 0.8500 0.1752 0.1887 0.037 Uiso 1 1 calc R
C3 C 0.8649(5) 0.3070(5) 0.2513(5) 0.0292(17) Uani 1 1 d .
C4 C 0.9318(5) 0.3862(5) 0.2866(5) 0.0328(18) Uani 1 1 d .
H4 H 0.9161 0.4400 0.3116 0.039 Uiso 1 1 calc R
C5 C 1.0216(5) 0.3842(5) 0.2841(5) 0.0357(19) Uani 1 1 d .
H5 H 1.058(6) 0.435(5) 0.306(5) 0.043 Uiso 1 1 d .
C6 C 0.7668(5) 0.3046(5) 0.2531(5) 0.0304(17) Uani 1 1 d .
C7 C 0.7393(5) 0.3563(5) 0.3209(5) 0.0345(18) Uani 1 1 d .
H7 H 0.7829 0.3926 0.3654 0.041 Uiso 1 1 calc R
C8 C 0.6488(5) 0.3541(5) 0.3226(5) 0.0354(18) Uani 1 1 d .
H8 H 0.6318 0.3885 0.3685 0.043 Uiso 1 1 calc R
C9 C 0.5827(5) 0.3017(5) 0.2574(5) 0.0296(17) Uani 1 1 d .
C10 C 0.6095(5) 0.2488(5) 0.1896(5) 0.0349(18) Uani 1 1 d .
H10 H 0.5658 0.2110 0.1459 0.042 Uiso 1 1 calc R
C11 C 0.7014(5) 0.2530(5) 0.1875(5) 0.0356(19) Uani 1 1 d .
H11 H 0.7189 0.2203 0.1410 0.043 Uiso 1 1 calc R
C12 C 0.3285(5) 0.2236(5) 0.2394(5) 0.0350(18) Uani 1 1 d .
H12 H 0.2846 0.1687 0.2268 0.042 Uiso 1 1 calc R
C13 C 0.4184(5) 0.2198(5) 0.2412(5) 0.038(2) Uani 1 1 d .
H13 H 0.4343 0.1632 0.2313 0.046 Uiso 1 1 calc R
C14 C 0.4860(5) 0.3013(5) 0.2580(5) 0.0320(18) Uani 1 1 d .
C15 C 0.4560(5) 0.3822(5) 0.2749(5) 0.0366(19) Uani 1 1 d .
H15 H 0.4981 0.4384 0.2877 0.044 Uiso 1 1 calc R
C16 C 0.3666(5) 0.3807(5) 0.2730(5) 0.0356(19) Uani 1 1 d .
H16 H 0.3492 0.4365 0.2849 0.043 Uiso 1 1 calc R
C17 C 0.1888(5) 0.3145(4) 0.4127(5) 0.0265(16) Uani 1 1 d .
C18 C 0.1971(5) 0.3449(5) 0.4976(5) 0.0339(18) Uani 1 1 d .
H18 H 0.2132 0.4078 0.5211 0.041 Uiso 1 1 calc R
C19 C 0.1820(6) 0.2838(6) 0.5493(5) 0.044(2) Uani 1 1 d .
C20 C 0.1598(5) 0.1897(5) 0.5110(5) 0.040(2) Uani 1 1 d .
H20 H 0.1519 0.1479 0.5446 0.048 Uiso 1 1 calc R
C21 C 0.1486(5) 0.1551(5) 0.4250(5) 0.0341(19) Uani 1 1 d .
C22 C 0.1631(4) 0.2193(4) 0.3744(5) 0.0249(16) Uani 1 1 d .
C23 C 0.1936(7) 0.3193(6) 0.6431(6) 0.056(3) Uani 1 1 d .
C24 C 0.1469(10) 0.4016(7) 0.6626(7) 0.094(4) Uani 1 1 d .
H24A H 0.1800 0.4532 0.6456 0.140 Uiso 1 1 calc R
H24B H 0.1464 0.4182 0.7213 0.140 Uiso 1 1 calc R
H24C H 0.0854 0.3843 0.6331 0.140 Uiso 1 1 calc R
C25 C 0.2915(9) 0.3463(13) 0.6787(7) 0.135(7) Uani 1 1 d .
H25A H 0.3171 0.2930 0.6706 0.203 Uiso 1 1 calc R
H25B H 0.2989 0.3732 0.7371 0.203 Uiso 1 1 calc R
H25C H 0.3221 0.3904 0.6516 0.203 Uiso 1 1 calc R
C26 C 0.1433(10) 0.2492(7) 0.6848(7) 0.091(4) Uani 1 1 d .
H26A H 0.0802 0.2311 0.6598 0.136 Uiso 1 1 calc R
H26B H 0.1486 0.2760 0.7429 0.136 Uiso 1 1 calc R
H26C H 0.1695 0.1962 0.6779 0.136 Uiso 1 1 calc R
C27 C 0.1168(6) 0.0508(5) 0.3851(5) 0.041(2) Uani 1 1 d .
C28 C 0.1192(7) -0.0071(5) 0.4486(6) 0.054(2) Uani 1 1 d .
H28A H 0.1007 -0.0710 0.4210 0.081 Uiso 1 1 calc R
H28B H 0.0784 0.0075 0.4865 0.081 Uiso 1 1 calc R
H28C H 0.1800 0.0056 0.4789 0.081 Uiso 1 1 calc R
C29 C 0.0187(5) 0.0333(6) 0.3404(6) 0.049(2) Uani 1 1 d .
H29A H 0.0172 0.0660 0.2968 0.074 Uiso 1 1 calc R
H29B H -0.0187 0.0544 0.3794 0.074 Uiso 1 1 calc R
H29C H -0.0040 -0.0314 0.3170 0.074 Uiso 1 1 calc R
C30 C 0.1803(6) 0.0210(5) 0.3241(6) 0.052(2) Uani 1 1 d .
H30A H 0.1775 0.0534 0.2803 0.078 Uiso 1 1 calc R
H30B H 0.1610 -0.0440 0.3007 0.078 Uiso 1 1 calc R
H30C H 0.2417 0.0352 0.3532 0.078 Uiso 1 1 calc R
C31 C 0.1756(5) 0.3956(5) 0.1333(5) 0.0312(17) Uani 1 1 d .
C32 C 0.1796(6) 0.4636(6) 0.0859(5) 0.045(2) Uani 1 1 d .
H32 H 0.1941 0.5256 0.1127 0.054 Uiso 1 1 calc R
C33 C 0.1623(7) 0.4385(6) 0.0030(6) 0.058(3) Uani 1 1 d .
C34 C 0.1403(7) 0.3440(6) -0.0381(5) 0.052(2) Uani 1 1 d .
H34 H 0.1308 0.3289 -0.0959 0.062 Uiso 1 1 calc R
C35 C 0.1320(6) 0.2731(5) 0.0027(5) 0.043(2) Uani 1 1 d .
C36 C 0.1504(5) 0.2979(5) 0.0904(5) 0.0275(16) Uani 1 1 d .
C37 C 0.1659(9) 0.5097(6) -0.0520(7) 0.069(3) Uani 1 1 d .
C38 C 0.1841(11) 0.6085(6) 0.0012(7) 0.100(5) Uani 1 1 d .
H38A H 0.1806 0.6504 -0.0345 0.151 Uiso 1 1 calc R
H38B H 0.2438 0.6242 0.0342 0.151 Uiso 1 1 calc R
H38C H 0.1394 0.6126 0.0370 0.151 Uiso 1 1 calc R
C39 C 0.2476(10) 0.5025(8) -0.0999(7) 0.096(4) Uani 1 1 d .
H39A H 0.2383 0.4411 -0.1331 0.144 Uiso 1 1 calc R
H39B H 0.3032 0.5167 -0.0608 0.144 Uiso 1 1 calc R
H39C H 0.2515 0.5453 -0.1352 0.144 Uiso 1 1 calc R
C40 C 0.0783(9) 0.4895(7) -0.1108(7) 0.085(4) Uani 1 1 d .
H40A H 0.0679 0.4286 -0.1453 0.127 Uiso 1 1 calc R
H40B H 0.0814 0.5333 -0.1450 0.127 Uiso 1 1 calc R
H40C H 0.0292 0.4935 -0.0799 0.127 Uiso 1 1 calc R
C41 C 0.1049(7) 0.1695(6) -0.0422(5) 0.057(3) Uani 1 1 d .
C42 C 0.1764(8) 0.1193(6) -0.0160(6) 0.065(3) Uani 1 1 d .
H42A H 0.2340 0.1474 -0.0283 0.098 Uiso 1 1 calc R
H42B H 0.1589 0.0560 -0.0457 0.098 Uiso 1 1 calc R
H42C H 0.1816 0.1229 0.0426 0.098 Uiso 1 1 calc R
C43 C 0.0124(7) 0.1287(6) -0.0188(7) 0.067(3) Uani 1 1 d .
H43A H 0.0198 0.1326 0.0400 0.100 Uiso 1 1 calc R
H43B H -0.0086 0.0655 -0.0483 0.100 Uiso 1 1 calc R
H43C H -0.0314 0.1629 -0.0336 0.100 Uiso 1 1 calc R
C44 C 0.0942(11) 0.1571(7) -0.1376(6) 0.104(5) Uani 1 1 d .
H44A H 0.0435 0.1809 -0.1567 0.155 Uiso 1 1 calc R
H44B H 0.0837 0.0929 -0.1637 0.155 Uiso 1 1 calc R
H44C H 0.1488 0.1899 -0.1516 0.155 Uiso 1 1 calc R
C45 C 0.4365(5) -0.0332(4) 0.3392(5) 0.0294(18) Uani 1 1 d .
C46 C 0.3807(5) -0.0516(4) 0.2615(5) 0.0324(19) Uani 1 1 d .
H46 H 0.3177 -0.0650 0.2577 0.039 Uiso 1 1 calc R
C47 C 0.4192(5) -0.0497(5) 0.1901(5) 0.0362(19) Uani 1 1 d .
C48 C 0.5145(5) -0.0294(5) 0.1989(5) 0.0346(19) Uani 1 1 d .
H48 H 0.5402 -0.0278 0.1511 0.042 Uiso 1 1 calc R
C49 C 0.5736(5) -0.0116(4) 0.2743(5) 0.0271(17) Uani 1 1 d .
C50 C 0.5320(5) -0.0136(4) 0.3452(5) 0.0274(17) Uani 1 1 d .
C51 C 0.3629(6) -0.0725(6) 0.1036(5) 0.051(2) Uani 1 1 d .
C52 C 0.2610(7) -0.0934(9) 0.1053(7) 0.082(4) Uani 1 1 d .
H52A H 0.2455 -0.1444 0.1307 0.123 Uiso 1 1 calc R
H52B H 0.2282 -0.1088 0.0495 0.123 Uiso 1 1 calc R
H52C H 0.2452 -0.0404 0.1368 0.123 Uiso 1 1 calc R
C53 C 0.3867(8) -0.1598(7) 0.0516(7) 0.080(3) Uani 1 1 d .
H53A H 0.4497 -0.1461 0.0456 0.120 Uiso 1 1 calc R
H53B H 0.3492 -0.1779 -0.0023 0.120 Uiso 1 1 calc R
H53C H 0.3757 -0.2091 0.0797 0.120 Uiso 1 1 calc R
C54 C 0.3854(8) 0.0047(8) 0.0599(7) 0.079(3) Uani 1 1 d .
H54A H 0.3644 0.0568 0.0868 0.118 Uiso 1 1 calc R
H54B H 0.3560 -0.0154 0.0029 0.118 Uiso 1 1 calc R
H54C H 0.4502 0.0218 0.0623 0.118 Uiso 1 1 calc R
C55 C 0.6769(5) 0.0065(5) 0.2796(5) 0.0368(19) Uani 1 1 d .
C56 C 0.7132(6) -0.0688(5) 0.3143(6) 0.045(2) Uani 1 1 d .
H56A H 0.6932 -0.0719 0.3664 0.068 Uiso 1 1 calc R
H56B H 0.7785 -0.0541 0.3226 0.068 Uiso 1 1 calc R
H56C H 0.6903 -0.1272 0.2756 0.068 Uiso 1 1 calc R
C57 C 0.7220(6) 0.1006(5) 0.3388(6) 0.045(2) Uani 1 1 d .
H57A H 0.6969 0.1477 0.3204 0.068 Uiso 1 1 calc R
H57B H 0.7865 0.1134 0.3388 0.068 Uiso 1 1 calc R
H57C H 0.7107 0.0993 0.3941 0.068 Uiso 1 1 calc R
C58 C 0.7069(6) 0.0058(5) 0.1947(5) 0.044(2) Uani 1 1 d .
H58A H 0.6789 -0.0521 0.1569 0.066 Uiso 1 1 calc R
H58B H 0.7720 0.0147 0.2010 0.066 Uiso 1 1 calc R
H58C H 0.6887 0.0546 0.1731 0.066 Uiso 1 1 calc R
C59 C 0.5774(5) 0.1888(4) 0.5124(5) 0.0292(17) Uani 1 1 d .
H59 H 0.6320 0.1700 0.5191 0.035 Uiso 1 1 calc R
C60 C 0.5786(5) 0.2797(5) 0.5120(5) 0.0328(18) Uani 1 1 d .
H60 H 0.6342 0.3209 0.5176 0.039 Uiso 1 1 calc R
C61 C 0.4991(5) 0.3105(4) 0.5034(4) 0.0272(17) Uani 1 1 d .
C62 C 0.4187(5) 0.2455(4) 0.4981(5) 0.0262(16) Uani 1 1 d .
H62 H 0.3633 0.2630 0.4949 0.031 Uiso 1 1 calc R
C63 C 0.4209(5) 0.1559(5) 0.4975(5) 0.0306(17) Uani 1 1 d .
H63 H 0.3664 0.1134 0.4929 0.037 Uiso 1 1 calc R
C64 C 0.4996(5) 0.4076(4) 0.5027(5) 0.0252(16) Uani 1 1 d .
C65 C 0.4213(5) 0.4345(5) 0.4754(5) 0.0348(19) Uani 1 1 d .
H65 H 0.3668 0.3904 0.4584 0.042 Uiso 1 1 calc R
C66 C 0.4215(5) 0.5249(4) 0.4728(5) 0.0348(19) Uani 1 1 d .
H66 H 0.3674 0.5401 0.4541 0.042 Uiso 1 1 calc R

loop_
_atom_site_aniso_label
_atom_site_aniso_U_11
_atom_site_aniso_U_22
_atom_site_aniso_U_33
_atom_site_aniso_U_23
_atom_site_aniso_U_13
_atom_site_aniso_U_12
Co1 0.0184(6) 0.0326(6) 0.0341(7) 0.0123(5) 0.0101(5) 0.0080(5)
Co2 0.0292(9) 0.0188(8) 0.0322(10) 0.0077(7) 0.0089(7) 0.0101(7)
O1 0.024(3) 0.031(3) 0.039(3) 0.017(2) 0.013(2) 0.003(2)
O2 0.022(3) 0.032(3) 0.027(3) 0.005(2) 0.005(2) 0.006(2)
O3 0.022(3) 0.033(3) 0.038(3) 0.009(2) 0.005(2) 0.009(2)
O4 0.023(3) 0.032(3) 0.036(3) 0.011(2) 0.012(2) 0.006(2)
O5 0.027(3) 0.025(2) 0.026(3) 0.011(2) 0.016(2) 0.004(2)
O6 0.039(3) 0.023(2) 0.028(3) 0.013(2) 0.015(2) 0.014(2)
N1 0.016(3) 0.034(3) 0.034(4) 0.017(3) 0.009(3) 0.005(3)
N2 0.027(3) 0.029(3) 0.030(4) 0.019(3) 0.014(3) 0.002(3)
N3 0.024(3) 0.021(3) 0.029(3) 0.014(2) 0.013(3) 0.004(2)
C1 0.031(4) 0.036(4) 0.036(5) 0.009(3) 0.017(4) 0.013(3)
C2 0.020(4) 0.029(4) 0.045(5) 0.005(3) 0.009(3) 0.009(3)
C3 0.021(4) 0.044(4) 0.030(4) 0.020(4) 0.012(3) 0.009(3)
C4 0.025(4) 0.033(4) 0.041(5) 0.006(3) 0.008(4) 0.009(3)
C5 0.028(4) 0.035(4) 0.046(5) 0.007(4) 0.008(4) 0.012(3)
C6 0.021(4) 0.035(4) 0.042(5) 0.016(4) 0.010(3) 0.013(3)
C7 0.020(4) 0.041(4) 0.043(5) 0.005(4) 0.002(3) 0.016(3)
C8 0.030(4) 0.035(4) 0.044(5) 0.008(4) 0.010(4) 0.013(3)
C9 0.018(4) 0.032(4) 0.041(5) 0.011(3) 0.009(3) 0.007(3)
C10 0.027(4) 0.039(4) 0.040(5) 0.013(4) 0.007(4) 0.008(3)
C11 0.018(4) 0.058(5) 0.036(5) 0.011(4) 0.017(4) 0.014(4)
C12 0.031(4) 0.040(4) 0.042(5) 0.021(4) 0.016(4) 0.010(4)
C13 0.024(4) 0.027(4) 0.065(6) 0.011(4) 0.016(4) 0.006(3)
C14 0.025(4) 0.043(4) 0.031(5) 0.014(3) 0.013(3) 0.002(3)
C15 0.018(4) 0.033(4) 0.061(6) 0.012(4) 0.014(4) 0.003(3)
C16 0.026(4) 0.038(4) 0.052(5) 0.018(4) 0.014(4) 0.015(3)
C18 0.028(4) 0.042(4) 0.037(5) 0.014(4) 0.016(4) 0.011(3)
C17 0.031(4) 0.021(2) 0.030(5) 0.004(3) 0.003(3) 0.012(3)
C19 0.057(6) 0.048(5) 0.039(5) 0.017(4) 0.023(4) 0.024(4)
C20 0.042(5) 0.044(5) 0.042(6) 0.019(4) 0.024(4) 0.008(4)
C21 0.023(4) 0.039(4) 0.045(5) 0.019(4) 0.012(4) 0.005(3)
C22 0.010(3) 0.029(4) 0.039(5) 0.012(3) 0.010(3) 0.003(3)
C23 0.085(8) 0.053(5) 0.037(6) 0.011(4) 0.018(5) 0.025(5)
C24 0.185(14) 0.053(6) 0.059(8) 0.017(5) 0.036(8) 0.053(7)
C25 0.090(11) 0.26(2) 0.033(7) -0.019(9) 0.005(7) 0.033(11)
C26 0.168(13) 0.064(7) 0.056(8) 0.022(6) 0.050(8) 0.035(8)
C27 0.040(5) 0.034(4) 0.052(6) 0.016(4) 0.015(4) 0.001(4)
C28 0.077(7) 0.034(4) 0.052(6) 0.020(4) 0.007(5) 0.006(4)
C29 0.033(5) 0.051(5) 0.061(6) 0.019(4) 0.010(4) -0.006(4)
C30 0.061(6) 0.032(4) 0.062(6) 0.003(4) 0.018(5) 0.014(4)
C31 0.020(4) 0.028(4) 0.046(4) 0.005(2) 0.009(3) 0.008(3)
C32 0.058(6) 0.044(5) 0.036(5) 0.010(4) 0.006(4) 0.018(4)
C33 0.091(8) 0.042(5) 0.040(6) 0.016(4) 0.017(5) 0.008(5)
C34 0.077(7) 0.055(5) 0.027(5) 0.026(4) 0.012(5) 0.004(5)
C35 0.055(6) 0.034(4) 0.036(5) 0.005(4) 0.012(4) -0.001(4)
C36 0.031(4) 0.023(3) 0.033(5) 0.013(3) 0.019(4) 0.002(3)
C37 0.107(9) 0.048(6) 0.045(6) 0.015(5) -0.004(6) 0.010(6)
C38 0.198(15) 0.044(6) 0.060(8) 0.026(6) 0.013(9) 0.019(7)
C39 0.152(13) 0.072(7) 0.060(8) 0.031(6) 0.029(8) -0.005(8)
C40 0.138(12) 0.062(6) 0.056(7) 0.027(6) 0.002(7) 0.023(7)
C41 0.091(8) 0.042(5) 0.029(5) 0.005(4) 0.003(5) 0.004(5)
C42 0.093(8) 0.054(6) 0.056(7) 0.010(5) 0.023(6) 0.032(6)
C43 0.078(8) 0.044(5) 0.061(7) 0.006(5) -0.009(6) -0.008(5)
C44 0.210(16) 0.051(6) 0.035(6) 0.000(5) 0.010(8) 0.013(8)
C45 0.032(4) 0.016(3) 0.048(5) 0.016(3) 0.017(4) 0.006(3)
C46 0.028(4) 0.024(4) 0.051(6) 0.019(4) 0.022(4) -0.001(3)
C47 0.033(4) 0.033(4) 0.044(5) 0.012(4) 0.017(4) -0.001(3)
C48 0.036(5) 0.034(4) 0.037(5) 0.012(3) 0.024(4) -0.001(3)
C49 0.030(4) 0.024(3) 0.033(5) 0.013(3) 0.019(4) 0.003(3)
C50 0.046(5) 0.015(3) 0.026(4) 0.013(3) 0.016(4) 0.005(3)
C51 0.048(6) 0.066(6) 0.034(5) 0.011(4) 0.006(4) 0.005(4)
C52 0.044(6) 0.159(11) 0.041(6) 0.032(7) 0.002(5) 0.011(7)
C53 0.078(8) 0.082(7) 0.061(7) -0.014(6) 0.004(6) 0.011(6)
C54 0.083(8) 0.102(8) 0.048(7) 0.021(6) -0.006(6) 0.021(7)
C55 0.037(5) 0.031(4) 0.045(5) 0.014(4) 0.019(4) 0.000(3)
C56 0.039(5) 0.053(5) 0.051(6) 0.016(4) 0.016(4) 0.020(4)
C57 0.038(5) 0.045(5) 0.050(6) 0.008(4) 0.010(4) 0.003(4)
C58 0.040(5) 0.045(5) 0.050(6) 0.009(4) 0.024(4) 0.010(4)
C59 0.027(4) 0.024(4) 0.044(5) 0.014(3) 0.014(4) 0.013(3)
C60 0.029(4) 0.027(4) 0.049(5) 0.015(3) 0.019(4) 0.010(3)
C61 0.031(4) 0.022(3) 0.030(4) 0.004(3) 0.004(3) 0.013(3)
C62 0.028(4) 0.016(3) 0.039(5) 0.010(3) 0.012(3) 0.007(3)
C63 0.030(4) 0.029(4) 0.032(5) 0.004(3) 0.007(3) 0.009(3)
C64 0.025(4) 0.016(3) 0.038(4) 0.011(3) 0.009(3) 0.005(3)
C65 0.031(4) 0.025(4) 0.048(5) 0.011(3) 0.003(4) 0.003(3)
C66 0.035(5) 0.020(4) 0.054(5) 0.016(3) 0.005(4) 0.012(3)

loop_
_atom_type_symbol
_atom_type_description
_atom_type_scat_dispersion_real
_atom_type_scat_dispersion_imag
_atom_type_scat_source
C C 0.0181 0.0091 'International Tables Vol C Tables 4.2.6.8 and 6.1.1.4'
H H 0.0000 0.0000 'International Tables Vol C Tables 4.2.6.8 and 6.1.1.4'
N N 0.0311 0.0180 'International Tables Vol C Tables 4.2.6.8 and 6.1.1.4'
O O 0.0492 0.0322 'International Tables Vol C Tables 4.2.6.8 and 6.1.1.4'
Co Co -2.3653 3.6143 'International Tables Vol C Tables 4.2.6.8 and 6.1.1.4'

loop_
_geom_angle_atom_site_label_1
_geom_angle_atom_site_label_2
_geom_angle_atom_site_label_3
_geom_angle
_geom_angle_site_symmetry_1
_geom_angle_site_symmetry_3
O1 Co1 O2 88.6(2) . .
O1 Co1 O3 91.8(2) . .
O1 Co1 O4 177.9(2) . .
O1 Co1 N1 90.1(2) . 1_455
O1 Co1 N2 89.5(2) . .
O2 Co1 O3 178.0(2) . .
O2 Co1 O4 93.5(2) . .
O2 Co1 N1 88.9(2) . 1_455
O2 Co1 N2 90.9(2) . .
O3 Co1 O4 86.1(2) . .
O3 Co1 N1 89.2(2) . 1_455
O3 Co1 N2 91.0(2) . .
O4 Co1 N1 89.9(2) . 1_455
O4 Co1 N2 90.5(2) . .
N1 Co1 N2 179.6(3) 1_455 .
O5 Co2 O5 179.999(1) . 2_656
O5 Co2 N3 88.8(2) 2_656 2_656
O5 Co2 N3 91.2(2) . 2_656
O5 Co2 N3 91.2(2) 2_656 .
O5 Co2 N3 88.8(2) . .
O6 Co2 O5 87.0(2) . .
O6 Co2 O5 87.0(2) 2_656 2_656
O6 Co2 O5 93.0(2) . 2_656
O6 Co2 O5 93.0(2) 2_656 .
O6 Co2 O6 179.999(1) 2_656 .
O6 Co2 N3 89.7(2) . .
O6 Co2 N3 90.3(2) . 2_656
O6 Co2 N3 89.7(2) 2_656 2_656
O6 Co2 N3 90.3(2) 2_656 .
N3 Co2 N3 180.000(9) 2_656 .
C17 O1 Co1 109.1(4) . .
C22 O2 Co1 109.6(4) . .
C31 O3 Co1 111.0(4) . .
C36 O4 Co1 110.7(4) . .
C45 O5 Co2 109.4(4) . .
C50 O6 Co2 109.7(4) . .
C1 N1 Co1 119.6(5) . 1_655
C5 N1 Co1 122.4(5) . 1_655
C5 N1 C1 118.0(6) . .
C12 N2 Co1 121.6(5) . .
C12 N2 C16 117.1(6) . .
C16 N2 Co1 121.3(5) . .
C59 N3 Co2 119.3(4) . .
C63 N3 Co2 121.4(4) . .
C63 N3 C59 119.4(6) . .
N1 C1 C2 121.8(7) . .
C1 C2 C3 120.5(7) . .
C2 C3 C6 120.9(6) . .
C4 C3 C2 117.4(6) . .
C4 C3 C6 121.6(6) . .
C5 C4 C3 119.2(7) . .
N1 C5 C4 123.0(7) . .
C7 C6 C3 120.7(7) . .
C11 C6 C3 120.7(7) . .
C11 C6 C7 118.6(7) . .
C8 C7 C6 120.7(7) . .
C7 C8 C9 121.0(7) . .
C8 C9 C10 118.6(7) . .
C8 C9 C14 121.1(7) . .
C10 C9 C14 120.2(7) . .
C11 C10 C9 119.9(7) . .
C6 C11 C10 121.0(7) . .
N2 C12 C13 122.7(7) . .
C12 C13 C14 120.1(7) . .
C13 C14 C9 122.6(7) . .
C15 C14 C9 121.6(6) . .
C15 C14 C13 115.8(7) . .
C16 C15 C14 120.9(7) . .
N2 C16 C15 123.4(7) . .
O1 C17 C18 122.4(6) . .
O1 C17 C22 116.8(6) . .
C18 C17 C22 120.9(7) . .
C17 C18 C19 121.8(7) . .
C18 C19 C20 116.8(8) . .
C18 C19 C23 120.7(7) . .
C20 C19 C23 122.5(8) . .
C21 C20 C19 123.8(8) . .
C20 C21 C22 117.7(7) . .
C20 C21 C27 121.9(7) . .
C22 C21 C27 120.3(7) . .
O2 C22 C17 115.8(6) . .
O2 C22 C21 125.2(6) . .
C17 C22 C21 118.9(7) . .
C19 C23 C24 109.4(8) . .
C25 C23 C19 109.5(9) . .
C25 C23 C24 111.3(11) . .
C25 C23 C26 110.6(11) . .
C26 C23 C19 112.4(8) . .
C26 C23 C24 103.4(9) . .
C28 C27 C21 112.4(7) . .
C28 C27 C29 108.8(7) . .
C28 C27 C30 106.9(7) . .
C29 C27 C21 107.5(7) . .
C29 C27 C30 111.3(8) . .
C30 C27 C21 110.0(6) . .
O3 C31 C32 123.4(7) . .
O3 C31 C36 117.2(7) . .
C32 C31 C36 119.4(7) . .
C33 C32 C31 120.1(8) . .
C32 C33 C34 120.2(8) . .
C32 C33 C37 122.3(8) . .
C34 C33 C37 117.5(8) . .
C35 C34 C33 123.8(8) . .
C34 C35 C36 117.0(7) . .
C34 C35 C41 124.0(8) . .
C36 C35 C41 119.1(7) . .
O4 C36 C31 115.1(7) . .
O4 C36 C35 125.5(6) . .
C35 C36 C31 119.5(7) . .
C33 C37 C39 107.1(9) . .
C38 C37 C33 111.4(8) . .
C38 C37 C39 107.7(10) . .
C40 C37 C33 110.0(9) . .
C40 C37 C38 109.4(10) . .
C40 C37 C39 111.1(10) . .
C42 C41 C35 111.1(8) . .
C42 C41 C43 110.5(8) . .
C42 C41 C44 107.9(9) . .
C43 C41 C35 107.1(8) . .
C43 C41 C44 109.4(9) . .
C44 C41 C35 110.9(7) . .
O5 C45 C46 122.3(6) . .
O5 C45 C50 117.6(7) . .
C46 C45 C50 120.1(7) . .
C47 C46 C45 120.2(7) . .
C46 C47 C48 117.8(8) . .
C46 C47 C51 123.0(7) . .
C48 C47 C51 119.1(7) . .
C49 C48 C47 124.6(7) . .
C48 C49 C50 115.9(7) . .
C48 C49 C55 122.3(6) . .
C50 C49 C55 121.8(7) . .
O6 C50 C45 116.0(6) . .
O6 C50 C49 122.6(7) . .
C45 C50 C49 121.4(7) . .
C47 C51 C52 112.2(7) . .
C47 C51 C53 107.8(8) . .
C52 C51 C53 108.4(8) . .
C54 C51 C47 111.6(7) . .
C54 C51 C52 108.8(9) . .
C54 C51 C53 108.0(9) . .
C49 C55 C56 109.6(6) . .
C49 C55 C57 110.0(6) . .
C49 C55 C58 112.7(7) . .
C57 C55 C56 108.4(7) . .
C58 C55 C56 107.5(7) . .
C58 C55 C57 108.5(6) . .
N3 C59 C60 120.7(6) . .
C61 C60 C59 121.4(7) . .
C60 C61 C62 116.1(6) . .
C60 C61 C64 121.9(6) . .
C62 C61 C64 122.0(6) . .
C63 C62 C61 120.3(7) . .
N3 C63 C62 122.1(7) . .
C65 C64 C61 121.8(6) . .
C66 C64 C61 121.3(6) 2_666 .
C66 C64 C65 116.9(6) 2_666 .
C66 C65 C64 122.2(7) . .
C64 C66 C65 120.9(7) 2_666 .

loop_
_geom_bond_atom_site_label_1
_geom_bond_atom_site_label_2
_geom_bond_distance
_geom_bond_site_symmetry_2
Co1 O1 1.858(5) .
Co1 O2 1.868(5) .
Co1 O3 1.901(5) .
Co1 O4 1.904(5) .
Co1 N1 1.921(6) 1_455
Co1 N2 1.933(6) .
Co2 O5 1.900(5) 2_656
Co2 O5 1.900(5) .
Co2 O6 1.885(5) 2_656
Co2 O6 1.885(5) .
Co2 N3 1.939(5) .
Co2 N3 1.939(5) 2_656
O1 C17 1.343(8) .
O2 C22 1.335(9) .
O3 C31 1.265(9) .
O4 C36 1.299(8) .
O5 C45 1.315(9) .
O6 C50 1.340(9) .
N1 Co1 1.921(6) 1_655
N1 C1 1.352(9) .
N1 C5 1.338(9) .
N2 C12 1.336(9) .
N2 C16 1.341(9) .
N3 C59 1.334(9) .
N3 C63 1.332(9) .
C1 C2 1.361(10) .
C2 C3 1.392(10) .
C3 C4 1.386(10) .
C3 C6 1.487(9) .
C4 C5 1.375(10) .
C6 C7 1.398(11) .
C6 C11 1.371(10) .
C7 C8 1.372(10) .
C8 C9 1.377(10) .
C9 C10 1.402(11) .
C9 C14 1.468(10) .
C10 C11 1.389(10) .
C12 C13 1.374(10) .
C13 C14 1.401(10) .
C14 C15 1.385(10) .
C15 C16 1.350(10) .
C17 C18 1.379(11) .
C17 C22 1.417(9) .
C18 C19 1.395(11) .
C19 C20 1.402(11) .
C19 C23 1.524(13) .
C20 C21 1.399(12) .
C21 C22 1.418(10) .
C21 C27 1.548(11) .
C23 C24 1.556(14) .
C23 C25 1.476(16) .
C23 C26 1.520(14) .
C27 C28 1.509(11) .
C27 C29 1.530(11) .
C27 C30 1.546(12) .
C31 C32 1.419(11) .
C31 C36 1.468(10) .
C32 C33 1.336(12) .
C33 C34 1.418(12) .
C33 C37 1.551(13) .
C34 C35 1.381(11) .
C35 C36 1.411(11) .
C35 C41 1.555(11) .
C37 C38 1.538(14) .
C37 C39 1.564(17) .
C37 C40 1.493(15) .
C41 C42 1.516(14) .
C41 C43 1.548(14) .
C41 C44 1.547(14) .
C45 C46 1.403(11) .
C45 C50 1.408(10) .
C46 C47 1.390(11) .
C47 C48 1.402(10) .
C47 C51 1.521(12) .
C48 C49 1.398(11) .
C49 C50 1.407(10) .
C49 C55 1.527(10) .
C51 C52 1.522(13) .
C51 C53 1.565(14) .
C51 C54 1.508(14) .
C55 C56 1.547(11) .
C55 C57 1.542(11) .
C55 C58 1.537(12) .
C59 C60 1.383(9) .
C60 C61 1.380(10) .
C61 C62 1.394(10) .
C61 C64 1.482(9) .
C62 C63 1.370(9) .
C64 C65 1.386(10) .
C64 C66 1.375(10) 2_666
C65 C66 1.386(9) .
C66 C64 1.375(10) 2_666

loop_
_platon_squeeze_void_nr
_platon_squeeze_void_average_x
_platon_squeeze_void_average_y
_platon_squeeze_void_average_z
_platon_squeeze_void_volume
_platon_squeeze_void_count_electrons
_platon_squeeze_void_content
1 -0.086 0.500 0.586 475 177 ' '
